data_7130691
loop_
_publ_author_name
'Burt, Liam K.'
'Hill, Anthony F.'
'Jones, Stephanie L.'

_publ_section_title
;
 Thiocarbonylphosphorane and arsorane ligands.
;
_journal_issue 79
_journal_name_full 'Chemical communications (Cambridge, England)'
_journal_page_first 11091
_journal_page_last 11094
_journal_paper_doi 10.1039/d2cc03747e
_journal_volume 58
_journal_year 2022
_chemical_formula_moiety 'C36 H37 B Mo N6 O2 P, F6 P, C4 H8 O'
_chemical_formula_sum 'C40 H45 B F6 Mo N6 O3 P2'
_chemical_formula_weight 940.51
_space_group_crystal_system monoclinic
_space_group_IT_number 14
_space_group_name_Hall '-P 2yn'
_space_group_name_H-M_alt 'P 1 21/n 1'
_atom_sites_solution_hydrogens geom
_atom_sites_solution_primary dual
_audit_creation_date 2022-06-19
_audit_creation_method
;
Olex2 1.5-alpha
(compiled 2022.06.10 svn.r3fa896fb for OlexSys, GUI svn.r6535)
;
_audit_update_record
;
2022-06-19 deposited with the CCDC.	2022-09-07 downloaded from the CCDC.
;
_cell_angle_alpha 90
_cell_angle_beta 91.3310(10)
_cell_angle_gamma 90
_cell_formula_units_Z 4
_cell_length_a 9.26730(10)
_cell_length_b 18.2717(2)
_cell_length_c 25.4905(2)
_cell_measurement_reflns_used 12308
_cell_measurement_temperature 150.00(10)
_cell_measurement_theta_max 73.5640
_cell_measurement_theta_min 4.2250
_cell_volume 4315.12(7)
_computing_cell_refinement 'CrysAlisPro 1.171.40.79a (Rigaku OD, 2020)'
_computing_data_collection 'CrysAlisPro 1.171.40.79a (Rigaku OD, 2020)'
_computing_data_reduction 'CrysAlisPro 1.171.40.79a (Rigaku OD, 2020)'
_computing_molecular_graphics 'Olex2 1.5-alpha (Dolomanov et al., 2009)'
_computing_publication_material 'Olex2 1.5-alpha (Dolomanov et al., 2009)'
_computing_structure_refinement 'SHELXL 2018/3 (Sheldrick, 2015)'
_computing_structure_solution 'SHELXT 2018/2 (Sheldrick, 2018)'
_diffrn_ambient_environment N~2~
_diffrn_ambient_temperature 150.00(10)
_diffrn_detector 'CCD plate'
_diffrn_detector_area_resol_mean 8.1297
_diffrn_detector_type EosS2
_diffrn_measured_fraction_theta_full 0.998
_diffrn_measured_fraction_theta_max 0.983
_diffrn_measurement_details
;
List of Runs (angles in degrees, time in seconds):

  # Type    Start    End  Width  t~exp~   \w     \q     \k     \f   Frames
#--------------------------------------------------------------------------
  1  \w      6.00  76.00   1.00    8.88    --   36.95 -99.00 150.00   70
  2  \w      6.00  76.00   1.00    8.88    --   36.95 -99.00 -60.00   70
  3  \w     20.00 104.00   1.00    8.88    --   36.95  57.00-120.00   84
  4  \w      6.00  76.00   1.00    8.88    --   36.95 -99.00  60.00   70
  5  \w     41.00 109.00   1.00   37.50    --  111.00-111.00  90.00   68
  6  \w     44.00 131.00   1.00   37.50    --  111.00 -64.00 120.00   87
  7  \w     91.00 178.00   1.00   37.50    --  111.00  64.00-180.00   87
  8  \w    104.00 178.00   1.00   37.50    --  111.00 111.00 -90.00   74
  9  \w     43.00 128.00   1.00   37.50    --  111.00 -50.00-150.00   85
 10  \w     42.00 106.00   1.00   37.50    --  111.00 -92.00  90.00   64
 11  \w     41.00 157.00   1.00   37.50    --  111.00 -12.00-180.00  116
 12  \w   -104.00 -20.00   1.00    8.88    --  -36.95 -57.00  60.00   84
 13  \w     18.00 106.00   1.00    8.88    --   36.95  38.00-180.00   88
 14  \w     18.00 106.00   1.00    8.88    --   36.95  38.00   0.00   88
 15  \w     86.00 153.00   1.00   37.50    --  111.00  25.00 -90.00   67
 16  \w     86.00 178.00   1.00   37.50    --  111.00  25.00   0.00   92
;
_diffrn_measurement_device 'four-circle diffractometer'
_diffrn_measurement_device_type 'SuperNova, Dual, Cu at home/near, EosS2'
_diffrn_measurement_method '\w scans'
_diffrn_orient_matrix_type 'CrysAlisPro convention (1999,Acta A55,543-557)'
_diffrn_orient_matrix_UB_11 0.1436786000
_diffrn_orient_matrix_UB_12 -0.0424586000
_diffrn_orient_matrix_UB_13 0.0010719000
_diffrn_orient_matrix_UB_21 0.0539583000
_diffrn_orient_matrix_UB_22 0.0466283000
_diffrn_orient_matrix_UB_23 0.0468198000
_diffrn_orient_matrix_UB_31 -0.0639981000
_diffrn_orient_matrix_UB_32 -0.0559580000
_diffrn_orient_matrix_UB_33 0.0382296000
_diffrn_radiation_monochromator mirror
_diffrn_radiation_probe x-ray
_diffrn_radiation_type 'Cu K\a'
_diffrn_radiation_wavelength 1.54184
_diffrn_reflns_av_R_equivalents 0.0252
_diffrn_reflns_av_unetI/netI 0.0265
_diffrn_reflns_Laue_measured_fraction_full 0.998
_diffrn_reflns_Laue_measured_fraction_max 0.983
_diffrn_reflns_limit_h_max 11
_diffrn_reflns_limit_h_min -11
_diffrn_reflns_limit_k_max 21
_diffrn_reflns_limit_k_min -22
_diffrn_reflns_limit_l_max 31
_diffrn_reflns_limit_l_min -25
_diffrn_reflns_number 25513
_diffrn_reflns_point_group_measured_fraction_full 0.998
_diffrn_reflns_point_group_measured_fraction_max 0.983
_diffrn_reflns_theta_full 67.684
_diffrn_reflns_theta_max 73.854
_diffrn_reflns_theta_min 4.230
_diffrn_source 'micro-focus sealed X-ray tube'
_diffrn_source_type 'SuperNova (Cu) X-ray Source'
_exptl_absorpt_coefficient_mu 3.797
_exptl_absorpt_correction_T_max 1.000
_exptl_absorpt_correction_T_min 0.397
_exptl_absorpt_correction_type gaussian
_exptl_absorpt_process_details
;
CrysAlisPro 1.171.40.79a (Rigaku Oxford Diffraction, 2020)
Numerical absorption correction based on gaussian integration over
			a multifaceted crystal model
Empirical absorption correction using spherical harmonics,
 implemented in SCALE3 ABSPACK scaling algorithm.
;
_exptl_crystal_colour 'clear light pink'
_exptl_crystal_colour_lustre clear
_exptl_crystal_colour_modifier light
_exptl_crystal_colour_primary pink
_exptl_crystal_density_diffrn 1.448
_exptl_crystal_description needle
_exptl_crystal_F_000 1928
_exptl_crystal_recrystallization_method 'Re-crystallisation from solvent: THF, n-hexane'
_exptl_crystal_size_max 0.279
_exptl_crystal_size_mid 0.108
_exptl_crystal_size_min 0.039
_refine_diff_density_max 0.705
_refine_diff_density_min -0.588
_refine_diff_density_rms 0.060
_refine_ls_extinction_method none
_refine_ls_goodness_of_fit_ref 1.038
_refine_ls_hydrogen_treatment constr
_refine_ls_matrix_type full
_refine_ls_number_parameters 542
_refine_ls_number_reflns 8599
_refine_ls_number_restraints 261
_refine_ls_restrained_S_all 1.073
_refine_ls_R_factor_all 0.0355
_refine_ls_R_factor_gt 0.0309
_refine_ls_shift/su_max 0.002
_refine_ls_shift/su_mean 0.000
_refine_ls_structure_factor_coef Fsqd
_refine_ls_weighting_details 'w=1/[\s^2^(Fo^2^)+(0.0396P)^2^+3.4654P] where P=(Fo^2^+2Fc^2^)/3'
_refine_ls_weighting_scheme calc
_refine_ls_wR_factor_gt 0.0777
_refine_ls_wR_factor_ref 0.0806
_reflns_Friedel_coverage 0.000
_reflns_number_gt 7762
_reflns_number_total 8599
_reflns_threshold_expression 'I > 2\s(I)'
_cod_data_source_file d2cc03747e2.cif
_cod_data_source_block lb073_faces
_cod_depositor_comments 'Adding full bibliography for 7130690--7130692.cif.'
_cod_database_code 7130691
_shelx_shelxl_version_number 2018/3
_chemical_oxdiff_formula C40H43BF6MoN6O3P2
_chemical_oxdiff_usercomment 'THF/n-hex liquid liquid argon, r.t. 2 weeks,'
_shelx_space_group_comment
;
The symmetry employed for this shelxl refinement is uniquely defined
by the following loop, which should always be used as a source of
symmetry information in preference to the above space-group names.
They are only intended as comments.
;
_olex2_refinement_description
;
1. Fixed Uiso
 At 1.2 times of:
  All B(H) groups, All C(H) groups, All C(H,H) groups
 At 1.5 times of:
  All C(H,H,H) groups
2. Restrained distances
 O3-C50 = O3-C54
 1.44 with sigma of 0.02
 C50-C51 = C53-C54
 1.53 with sigma of 0.02
 C51-C53
 1.54 with sigma of 0.02
 O3-C51 = O3-C53 = C50-C53 = C51-C54
 2.38 with sigma of 0.04
 C51-C54 \\sim C50-C53
 with sigma of 0.04
 C50-C51 \\sim C51-C53 \\sim C53-C54
 with sigma of 0.02
 O3-C50 \\sim O3-C54
 with sigma of 0.02
 O3-C51 \\sim O3-C53
 with sigma of 0.04
 C51-C53 \\sim C52-C53
 with sigma of 0.02
 C50-C51 \\sim C50-C52
 with sigma of 0.02
3. Rigid bond restraints
 All non-hydrogen atoms
 with sigma for 1-2 distances of 0.005 and sigma for 1-3 distances of 0.005
4. Uiso/Uaniso restraints and constraints
O3 \\sim C50 \\sim C53 \\sim C54 \\sim C51: within 2A with sigma of 0.04 and
sigma for terminal atoms of 0.08 within 2A
Uanis(C51) = Uanis(C52)
5. Rigid body (RIGU) restrains
 O3, C50, C53, C54, C51
 with sigma for 1-2 distances of 0.004 and sigma for 1-3 distances of 0.004
6. Others
 Sof(C52)=Sof(H52A)=Sof(H52B)=1-FVAR(1)
 Sof(C51)=Sof(H51B)=Sof(H51A)=FVAR(1)
7.a Ternary CH refined with riding coordinates:
 B1(H1)
7.b Secondary CH2 refined with riding coordinates:
 C50(H50A,H50B), C53(H53A,H53B), C54(H54A,H54B), C51(H51B,H51A), C52(H52A,H52B)
7.c Aromatic/amide H refined with riding coordinates:
 C6(H6), C11(H11), C16(H16), C21(H21), C22(H22), C23(H23), C24(H24), C25(H25),
 C31(H31), C32(H32), C33(H33), C34(H34), C35(H35), C41(H41), C42(H42), C43(H43),
  C44(H44), C45(H45)
7.d Idealised Me refined as rotating group:
 C4(H4A,H4B,H4C), C8(H8A,H8B,H8C), C9(H9A,H9B,H9C), C13(H13A,H13B,H13C),
 C14(H14A,H14B,H14C), C18(H18A,H18B,H18C)
;
_ins_header
;
TITL LB073_faces in P2(1)/n 
REM P2(1)/n (#14 in standard setting)
CELL 1.54184   9.267250  18.271706  25.490540  90.0000  91.3313  90.0000
ZERR    4.00   0.000072   0.000192   0.000238   0.0000   0.0007   0.0000
LATT  1
SYMM -x+1/2, y+1/2,-z+1/2 
SFAC C H B N O F P Mo
UNIT 160.00 172.00 4.00 24.00 12.00 24.00 8.00 4.00
TREF
HKLF 4
END
;
_olex2_submission_special_instructions 'No special instructions were received'
_oxdiff_exptl_absorpt_empirical_details
;
Empirical correction (ABSPACK) includes:
- Absorption correction using spherical harmonics
- Frame scaling
;
_oxdiff_exptl_absorpt_empirical_full_max 1.207
_oxdiff_exptl_absorpt_empirical_full_min 0.835

loop_
_space_group_symop_operation_xyz
'x, y, z'
'-x+1/2, y+1/2, -z+1/2'
'-x, -y, -z'
'x-1/2, -y-1/2, z-1/2'

loop_
_atom_site_label
_atom_site_type_symbol
_atom_site_fract_x
_atom_site_fract_y
_atom_site_fract_z
_atom_site_U_iso_or_equiv
_atom_site_adp_type
_atom_site_occupancy
_atom_site_site_symmetry_order
_atom_site_calc_flag
_atom_site_refinement_flags_posn
_atom_site_refinement_flags_adp
_atom_site_refinement_flags_occupancy
_atom_site_disorder_assembly
_atom_site_disorder_group
Mo01 Mo 0.63525(2) 0.55951(2) 0.24830(2) 0.01910(6) Uani 1 1 d . U . . .
P1 P 0.43723(5) 0.47726(3) 0.14348(2) 0.01964(10) Uani 1 1 d . U . . .
O1 O 0.87438(19) 0.52140(11) 0.16629(7) 0.0405(4) Uani 1 1 d . U . . .
O2 O 0.5389(2) 0.70736(10) 0.19327(7) 0.0410(4) Uani 1 1 d . U . . .
N1 N 0.79715(19) 0.63554(10) 0.29019(7) 0.0243(4) Uani 1 1 d . U . . .
N2 N 0.8021(2) 0.63345(10) 0.34432(7) 0.0253(4) Uani 1 1 d . U . . .
N3 N 0.72513(19) 0.48011(10) 0.30507(7) 0.0222(3) Uani 1 1 d . U . . .
N4 N 0.74464(19) 0.49987(10) 0.35681(7) 0.0233(3) Uani 1 1 d . U . . .
N5 N 0.49195(19) 0.58529(10) 0.31348(7) 0.0242(4) Uani 1 1 d . U . . .
N6 N 0.5478(2) 0.59280(10) 0.36347(7) 0.0251(4) Uani 1 1 d . U . . .
C1 C 0.5208(2) 0.51018(11) 0.20210(8) 0.0213(4) Uani 1 1 d . U . . .
C2 C 0.7912(2) 0.53729(13) 0.19571(9) 0.0265(4) Uani 1 1 d . U . . .
C3 C 0.5738(2) 0.65307(13) 0.21105(9) 0.0276(4) Uani 1 1 d . U . . .
C4 C 0.9295(3) 0.70039(14) 0.21937(10) 0.0338(5) Uani 1 1 d . U . . .
H4A H 0.987486 0.743797 0.217544 0.051 Uiso 1 1 calc R U . . .
H4B H 0.840816 0.707713 0.199830 0.051 Uiso 1 1 calc R U . . .
H4C H 0.980968 0.659924 0.204753 0.051 Uiso 1 1 calc R U . . .
C5 C 0.8968(2) 0.68439(12) 0.27545(9) 0.0262(4) Uani 1 1 d . U . . .
C6 C 0.9653(2) 0.71386(13) 0.31978(10) 0.0313(5) Uani 1 1 d . U . . .
H6 H 1.038047 0.748905 0.320477 0.038 Uiso 1 1 calc R U . . .
C7 C 0.9035(2) 0.68071(13) 0.36266(10) 0.0302(5) Uani 1 1 d . U . . .
C8 C 0.9365(3) 0.69132(17) 0.41969(11) 0.0428(6) Uani 1 1 d . U . . .
H8A H 0.850219 0.705438 0.437177 0.064 Uiso 1 1 calc R U . . .
H8B H 1.008064 0.728951 0.424127 0.064 Uiso 1 1 calc R U . . .
H8C H 0.972553 0.646392 0.434484 0.064 Uiso 1 1 calc R U . . .
C9 C 0.7589(3) 0.36907(13) 0.25062(10) 0.0348(5) Uani 1 1 d . U . . .
H9A H 0.796601 0.320590 0.255771 0.052 Uiso 1 1 calc R U . . .
H9B H 0.815311 0.394274 0.225164 0.052 Uiso 1 1 calc R U . . .
H9C H 0.660454 0.366149 0.238276 0.052 Uiso 1 1 calc R U . . .
C10 C 0.7659(2) 0.40976(12) 0.30130(9) 0.0255(4) Uani 1 1 d . U . . .
C11 C 0.8090(2) 0.38402(13) 0.35064(9) 0.0295(5) Uani 1 1 d . U . . .
H11 H 0.840368 0.337025 0.359040 0.035 Uiso 1 1 calc R U . . .
C12 C 0.7957(2) 0.44233(13) 0.38449(9) 0.0273(4) Uani 1 1 d . U . . .
C13 C 0.8294(3) 0.44578(15) 0.44216(10) 0.0377(6) Uani 1 1 d . U . . .
H13A H 0.906326 0.480019 0.448629 0.057 Uiso 1 1 calc R U . . .
H13B H 0.858247 0.398222 0.454482 0.057 Uiso 1 1 calc R U . . .
H13C H 0.745155 0.461327 0.460354 0.057 Uiso 1 1 calc R U . . .
C14 C 0.2496(3) 0.59165(18) 0.26942(11) 0.0437(6) Uani 1 1 d . U . . .
H14A H 0.151688 0.597663 0.280174 0.066 Uiso 1 1 calc R U . . .
H14B H 0.259802 0.545027 0.252546 0.066 Uiso 1 1 calc R U . . .
H14C H 0.273547 0.629930 0.245348 0.066 Uiso 1 1 calc R U . . .
C15 C 0.3486(2) 0.59526(14) 0.31638(10) 0.0313(5) Uani 1 1 d . U . . .
C16 C 0.3134(3) 0.60903(14) 0.36812(10) 0.0362(5) Uani 1 1 d . U . . .
H16 H 0.221737 0.617728 0.380838 0.043 Uiso 1 1 calc R U . . .
C17 C 0.4410(3) 0.60726(13) 0.39690(9) 0.0310(5) Uani 1 1 d . U . . .
C18 C 0.4678(3) 0.61798(17) 0.45446(10) 0.0462(7) Uani 1 1 d . U . . .
H18A H 0.378794 0.630033 0.470913 0.069 Uiso 1 1 calc R U . . .
H18B H 0.535757 0.657074 0.459915 0.069 Uiso 1 1 calc R U . . .
H18C H 0.506256 0.573712 0.469501 0.069 Uiso 1 1 calc R U . . .
C20 C 0.3242(2) 0.40070(12) 0.15836(8) 0.0225(4) Uani 1 1 d . U . . .
C21 C 0.2847(3) 0.38668(13) 0.21005(9) 0.0290(5) Uani 1 1 d . U . . .
H21 H 0.323433 0.414310 0.237586 0.035 Uiso 1 1 calc R U . . .
C22 C 0.1866(3) 0.33086(15) 0.21973(10) 0.0374(5) Uani 1 1 d . U . . .
H22 H 0.159351 0.321113 0.253913 0.045 Uiso 1 1 calc R U . . .
C23 C 0.1295(3) 0.28977(14) 0.17851(11) 0.0368(5) Uani 1 1 d . U . . .
H23 H 0.063093 0.252938 0.185189 0.044 Uiso 1 1 calc R U . . .
C24 C 0.1702(3) 0.30304(14) 0.12758(10) 0.0329(5) Uani 1 1 d . U . . .
H24 H 0.131978 0.274907 0.100221 0.039 Uiso 1 1 calc R U . . .
C25 C 0.2685(2) 0.35846(13) 0.11720(9) 0.0273(4) Uani 1 1 d . U . . .
H25 H 0.296729 0.367224 0.082995 0.033 Uiso 1 1 calc R U . . .
C30 C 0.3270(2) 0.54858(12) 0.11556(8) 0.0227(4) Uani 1 1 d . U . . .
C31 C 0.1768(2) 0.54029(13) 0.11112(9) 0.0270(4) Uani 1 1 d . U . . .
H31 H 0.133683 0.496364 0.120429 0.032 Uiso 1 1 calc R U . . .
C32 C 0.0931(2) 0.59825(15) 0.09268(9) 0.0329(5) Uani 1 1 d . U . . .
H32 H -0.006441 0.592873 0.089301 0.040 Uiso 1 1 calc R U . . .
C33 C 0.1568(3) 0.66402(14) 0.07930(10) 0.0347(5) Uani 1 1 d . U . . .
H33 H 0.099631 0.702711 0.067372 0.042 Uiso 1 1 calc R U . . .
C34 C 0.3057(3) 0.67248(14) 0.08360(10) 0.0338(5) Uani 1 1 d . U . . .
H34 H 0.348107 0.716519 0.074143 0.041 Uiso 1 1 calc R U . . .
C35 C 0.3906(2) 0.61527(13) 0.10197(9) 0.0272(4) Uani 1 1 d . U . . .
H35 H 0.490036 0.621118 0.105308 0.033 Uiso 1 1 calc R U . . .
C40 C 0.5778(2) 0.44817(12) 0.10078(8) 0.0237(4) Uani 1 1 d . U . . .
C41 C 0.6537(3) 0.38464(14) 0.11498(9) 0.0309(5) Uani 1 1 d . U . . .
H41 H 0.622015 0.355760 0.142461 0.037 Uiso 1 1 calc R U . . .
C42 C 0.7754(3) 0.36488(16) 0.08826(10) 0.0390(6) Uani 1 1 d . U . . .
H42 H 0.825620 0.322637 0.097696 0.047 Uiso 1 1 calc R U . . .
C43 C 0.8231(3) 0.40796(17) 0.04730(10) 0.0410(6) Uani 1 1 d . U . . .
H43 H 0.906340 0.395194 0.029815 0.049 Uiso 1 1 calc R U . . .
C44 C 0.7465(3) 0.46994(17) 0.03250(10) 0.0394(6) Uani 1 1 d . U . . .
H44 H 0.777854 0.498081 0.004573 0.047 Uiso 1 1 calc R U . . .
C45 C 0.6236(3) 0.49061(14) 0.05883(9) 0.0294(5) Uani 1 1 d . U . . .
H45 H 0.572374 0.532220 0.048634 0.035 Uiso 1 1 calc R U . . .
B1 B 0.7099(3) 0.57819(14) 0.37472(9) 0.0261(5) Uani 1 1 d . U . . .
H1 H 0.734356 0.583769 0.418974 0.031 Uiso 1 1 calc R U . . .
P2 P 0.73150(6) 0.71097(3) 0.03534(2) 0.02658(12) Uani 1 1 d . U . . .
F1 F 0.74302(17) 0.65714(9) 0.08480(6) 0.0409(3) Uani 1 1 d . U . . .
F2 F 0.71958(17) 0.76436(9) -0.01439(7) 0.0464(4) Uani 1 1 d . U . . .
F3 F 0.61368(15) 0.65804(8) 0.00830(5) 0.0341(3) Uani 1 1 d . U . . .
F4 F 0.84911(16) 0.76383(9) 0.06199(7) 0.0444(4) Uani 1 1 d . U . . .
F5 F 0.60499(15) 0.75502(9) 0.06297(7) 0.0433(4) Uani 1 1 d . U . . .
F6 F 0.85732(16) 0.66631(9) 0.00746(6) 0.0414(3) Uani 1 1 d . U . . .
O3 O 0.2653(6) 0.4020(4) 0.42822(17) 0.186(3) Uani 1 1 d D U . . .
C50 C 0.1842(5) 0.3997(4) 0.3750(2) 0.119(2) Uani 1 1 d D U . . .
H50A H 0.132191 0.353808 0.371603 0.142 Uiso 1 1 calc R U . A 1
H50B H 0.114396 0.439250 0.373177 0.142 Uiso 1 1 calc R U . A 1
C53 C 0.4093(4) 0.3805(3) 0.35608(14) 0.0745(11) Uani 1 1 d D U . . .
H53A H 0.489542 0.400858 0.337134 0.089 Uiso 1 1 calc R U . B 1
H53B H 0.413200 0.327635 0.353379 0.089 Uiso 1 1 calc R U . B 1
C54 C 0.4186(4) 0.4025(2) 0.41055(13) 0.0610(9) Uani 1 1 d D U . . .
H54A H 0.460366 0.450948 0.414038 0.073 Uiso 1 1 calc R U . . .
H54B H 0.477029 0.368213 0.430924 0.073 Uiso 1 1 calc R U . . .
C51 C 0.2789(7) 0.4064(5) 0.3347(2) 0.0667(15) Uani 0.543(8) 1 d D U P C 1
H51B H 0.287533 0.457035 0.323791 0.080 Uiso 0.543(8) 1 calc R U P C 1
H51A H 0.247970 0.377124 0.304741 0.080 Uiso 0.543(8) 1 calc R U P C 1
C52 C 0.2809(8) 0.3602(6) 0.3413(3) 0.0667(15) Uani 0.457(8) 1 d D U P C 2
H52A H 0.269360 0.307793 0.345612 0.080 Uiso 0.457(8) 1 calc R U P C 2
H52B H 0.262268 0.372656 0.304790 0.080 Uiso 0.457(8) 1 calc R U P C 2

loop_
_atom_site_aniso_label
_atom_site_aniso_U_11
_atom_site_aniso_U_22
_atom_site_aniso_U_33
_atom_site_aniso_U_23
_atom_site_aniso_U_13
_atom_site_aniso_U_12
Mo01 0.01895(8) 0.01983(9) 0.01851(9) -0.00090(6) 0.00008(6) -0.00014(6)
P1 0.0181(2) 0.0221(3) 0.0187(2) -0.00035(19) 0.00032(17) 0.00022(18)
O1 0.0341(9) 0.0460(11) 0.0423(10) -0.0041(8) 0.0192(8) -0.0027(8)
O2 0.0544(11) 0.0247(9) 0.0433(10) 0.0046(8) -0.0106(8) 0.0032(8)
N1 0.0262(9) 0.0240(9) 0.0225(8) -0.0015(7) -0.0013(7) -0.0038(7)
N2 0.0288(9) 0.0250(9) 0.0219(8) -0.0034(7) -0.0030(7) -0.0016(7)
N3 0.0235(8) 0.0220(9) 0.0210(8) -0.0003(7) -0.0004(6) 0.0014(7)
N4 0.0223(8) 0.0280(9) 0.0196(8) 0.0014(7) -0.0001(6) 0.0018(7)
N5 0.0229(8) 0.0269(9) 0.0228(8) -0.0037(7) 0.0019(6) 0.0035(7)
N6 0.0285(9) 0.0263(9) 0.0208(8) -0.0013(7) 0.0041(7) 0.0033(7)
C1 0.0197(9) 0.0210(10) 0.0231(9) 0.0006(8) 0.0031(7) 0.0016(7)
C2 0.0248(10) 0.0270(11) 0.0278(10) 0.0006(9) 0.0010(8) -0.0043(8)
C3 0.0326(11) 0.0255(11) 0.0247(10) -0.0026(8) -0.0029(8) -0.0015(9)
C4 0.0337(12) 0.0298(12) 0.0381(12) 0.0025(10) 0.0069(10) -0.0072(10)
C5 0.0220(10) 0.0221(11) 0.0345(11) -0.0010(9) 0.0010(8) 0.0000(8)
C6 0.0243(10) 0.0252(11) 0.0442(13) -0.0057(10) -0.0025(9) -0.0046(9)
C7 0.0289(11) 0.0261(11) 0.0352(11) -0.0062(9) -0.0068(9) 0.0009(9)
C8 0.0445(15) 0.0456(16) 0.0376(13) -0.0080(12) -0.0138(11) -0.0056(12)
C9 0.0451(14) 0.0260(12) 0.0332(12) -0.0026(10) 0.0001(10) 0.0041(10)
C10 0.0232(10) 0.0229(10) 0.0303(11) 0.0011(8) 0.0011(8) 0.0022(8)
C11 0.0289(11) 0.0265(11) 0.0331(11) 0.0045(9) -0.0007(9) 0.0033(9)
C12 0.0232(10) 0.0318(12) 0.0267(10) 0.0048(9) 0.0002(8) 0.0010(9)
C13 0.0457(14) 0.0405(14) 0.0266(11) 0.0060(10) -0.0047(10) 0.0044(11)
C14 0.0251(11) 0.0557(17) 0.0501(15) -0.0106(13) -0.0022(10) 0.0116(11)
C15 0.0249(10) 0.0304(12) 0.0387(12) -0.0029(10) 0.0042(9) 0.0063(9)
C16 0.0316(12) 0.0356(13) 0.0419(13) 0.0010(11) 0.0125(10) 0.0126(10)
C17 0.0385(12) 0.0265(11) 0.0283(11) 0.0025(9) 0.0106(9) 0.0112(10)
C18 0.0580(17) 0.0526(17) 0.0287(12) -0.0013(12) 0.0134(11) 0.0211(14)
C20 0.0203(9) 0.0238(10) 0.0233(10) -0.0008(8) -0.0005(7) 0.0004(8)
C21 0.0322(11) 0.0294(12) 0.0254(10) -0.0011(9) 0.0027(9) -0.0028(9)
C22 0.0403(13) 0.0384(14) 0.0339(12) 0.0043(10) 0.0102(10) -0.0048(11)
C23 0.0306(12) 0.0309(13) 0.0491(14) 0.0023(11) 0.0071(10) -0.0077(10)
C24 0.0312(11) 0.0281(12) 0.0392(12) -0.0053(10) -0.0033(10) -0.0046(9)
C25 0.0275(10) 0.0286(11) 0.0258(10) -0.0025(9) 0.0002(8) -0.0005(9)
C30 0.0193(9) 0.0293(11) 0.0196(9) 0.0009(8) 0.0016(7) 0.0031(8)
C31 0.0201(10) 0.0335(12) 0.0274(11) 0.0049(9) 0.0028(8) -0.0007(8)
C32 0.0210(10) 0.0438(14) 0.0341(12) 0.0082(10) 0.0021(9) 0.0059(9)
C33 0.0282(11) 0.0372(13) 0.0385(13) 0.0084(10) -0.0010(10) 0.0085(10)
C34 0.0309(11) 0.0300(12) 0.0404(13) 0.0081(10) -0.0015(10) 0.0010(9)
C35 0.0225(10) 0.0302(11) 0.0289(11) 0.0011(9) 0.0000(8) -0.0003(8)
C40 0.0216(9) 0.0271(11) 0.0223(10) -0.0033(8) 0.0014(7) 0.0008(8)
C41 0.0316(11) 0.0328(12) 0.0285(11) 0.0000(9) 0.0020(9) 0.0061(9)
C42 0.0336(12) 0.0425(14) 0.0407(13) -0.0091(11) 0.0005(10) 0.0143(11)
C43 0.0294(12) 0.0567(17) 0.0372(13) -0.0132(12) 0.0109(10) 0.0057(11)
C44 0.0380(13) 0.0519(16) 0.0289(12) -0.0024(11) 0.0124(10) -0.0016(11)
C45 0.0315(11) 0.0331(12) 0.0238(10) -0.0008(9) 0.0042(8) 0.0015(9)
B1 0.0288(11) 0.0284(12) 0.0209(11) -0.0019(9) -0.0016(9) 0.0012(10)
P2 0.0227(3) 0.0284(3) 0.0285(3) -0.0001(2) -0.0018(2) -0.0009(2)
F1 0.0429(8) 0.0498(9) 0.0296(7) 0.0081(6) -0.0034(6) 0.0002(7)
F2 0.0396(8) 0.0465(9) 0.0527(9) 0.0224(8) -0.0080(7) -0.0078(7)
F3 0.0336(7) 0.0357(8) 0.0327(7) -0.0026(6) -0.0035(6) -0.0077(6)
F4 0.0295(7) 0.0474(9) 0.0560(9) -0.0104(7) -0.0077(7) -0.0084(6)
F5 0.0289(7) 0.0425(9) 0.0585(10) -0.0165(7) 0.0023(6) 0.0016(6)
F6 0.0318(7) 0.0539(10) 0.0387(8) -0.0042(7) 0.0029(6) 0.0083(7)
O3 0.154(4) 0.316(7) 0.091(2) -0.053(4) 0.056(2) -0.047(5)
C50 0.0420(19) 0.169(6) 0.145(4) -0.003(4) 0.005(2) -0.012(3)
C53 0.0623(19) 0.111(4) 0.0501(18) -0.005(2) 0.0085(15) -0.010(2)
C54 0.068(2) 0.061(2) 0.0535(18) -0.0077(16) -0.0146(15) 0.0119(17)
C51 0.067(2) 0.088(5) 0.044(2) 0.000(3) -0.0194(17) -0.027(3)
C52 0.067(2) 0.088(5) 0.044(2) 0.000(3) -0.0194(17) -0.027(3)

loop_
_atom_type_symbol
_atom_type_description
_atom_type_scat_dispersion_real
_atom_type_scat_dispersion_imag
_atom_type_scat_source
C C 0.0181 0.0091 'International Tables Vol C Tables 4.2.6.8 and 6.1.1.4'
H H 0.0000 0.0000 'International Tables Vol C Tables 4.2.6.8 and 6.1.1.4'
B B 0.0090 0.0039 'International Tables Vol C Tables 4.2.6.8 and 6.1.1.4'
F F 0.0727 0.0534 'International Tables Vol C Tables 4.2.6.8 and 6.1.1.4'
Mo Mo -0.0483 2.7339 'International Tables Vol C Tables 4.2.6.8 and 6.1.1.4'
N N 0.0311 0.0180 'International Tables Vol C Tables 4.2.6.8 and 6.1.1.4'
O O 0.0492 0.0322 'International Tables Vol C Tables 4.2.6.8 and 6.1.1.4'
P P 0.2955 0.4335 'International Tables Vol C Tables 4.2.6.8 and 6.1.1.4'

loop_
_exptl_crystal_face_index_h
_exptl_crystal_face_index_k
_exptl_crystal_face_index_l
_exptl_crystal_face_perp_dist
0 8 -12 0.0321
0 -8 12 0.0215
6 0 1 0.0931
0 -1 -17 0.0092
0 1 16 0.0291
-3 -10 2 0.0306
3 11 2 0.1002

loop_
_geom_angle_atom_site_label_1
_geom_angle_atom_site_label_2
_geom_angle_atom_site_label_3
_geom_angle
_geom_angle_site_symmetry_1
_geom_angle_site_symmetry_3
_geom_angle_publ_flag
N3 Mo01 N1 81.91(7) . . ?
N3 Mo01 N5 82.56(7) . . ?
N5 Mo01 N1 85.33(7) . . ?
C1 Mo01 N1 167.00(8) . . ?
C1 Mo01 N3 107.90(8) . . ?
C1 Mo01 N5 104.09(8) . . ?
C1 Mo01 C2 83.45(9) . . ?
C1 Mo01 C3 87.77(9) . . ?
C2 Mo01 N1 87.74(8) . . ?
C2 Mo01 N3 92.18(8) . . ?
C2 Mo01 N5 171.82(8) . . ?
C3 Mo01 N1 83.17(8) . . ?
C3 Mo01 N3 163.92(8) . . ?
C3 Mo01 N5 90.29(8) . . ?
C3 Mo01 C2 93.20(9) . . ?
C1 P1 C20 109.42(10) . . ?
C1 P1 C30 108.78(10) . . ?
C1 P1 C40 107.59(10) . . ?
C20 P1 C40 109.42(10) . . ?
C30 P1 C20 108.70(10) . . ?
C30 P1 C40 112.89(10) . . ?
N2 N1 Mo01 117.11(13) . . ?
C5 N1 Mo01 135.99(15) . . ?
C5 N1 N2 106.89(18) . . ?
N1 N2 B1 120.93(17) . . ?
C7 N2 N1 109.57(19) . . ?
C7 N2 B1 129.28(19) . . ?
N4 N3 Mo01 119.82(13) . . ?
C10 N3 Mo01 133.37(14) . . ?
C10 N3 N4 106.78(17) . . ?
N3 N4 B1 120.32(17) . . ?
C12 N4 N3 109.54(18) . . ?
C12 N4 B1 130.13(19) . . ?
N6 N5 Mo01 120.08(13) . . ?
C15 N5 Mo01 133.19(16) . . ?
C15 N5 N6 106.72(18) . . ?
N5 N6 B1 119.98(17) . . ?
C17 N6 N5 109.87(19) . . ?
C17 N6 B1 129.92(19) . . ?
P1 C1 Mo01 163.16(13) . . ?
O1 C2 Mo01 176.3(2) . . ?
O2 C3 Mo01 175.7(2) . . ?
H4A C4 H4B 109.5 . . ?
H4A C4 H4C 109.5 . . ?
H4B C4 H4C 109.5 . . ?
C5 C4 H4A 109.5 . . ?
C5 C4 H4B 109.5 . . ?
C5 C4 H4C 109.5 . . ?
N1 C5 C4 123.5(2) . . ?
N1 C5 C6 109.5(2) . . ?
C6 C5 C4 127.0(2) . . ?
C5 C6 H6 126.8 . . ?
C7 C6 C5 106.4(2) . . ?
C7 C6 H6 126.8 . . ?
N2 C7 C6 107.6(2) . . ?
N2 C7 C8 123.1(2) . . ?
C6 C7 C8 129.3(2) . . ?
C7 C8 H8A 109.5 . . ?
C7 C8 H8B 109.5 . . ?
C7 C8 H8C 109.5 . . ?
H8A C8 H8B 109.5 . . ?
H8A C8 H8C 109.5 . . ?
H8B C8 H8C 109.5 . . ?
H9A C9 H9B 109.5 . . ?
H9A C9 H9C 109.5 . . ?
H9B C9 H9C 109.5 . . ?
C10 C9 H9A 109.5 . . ?
C10 C9 H9B 109.5 . . ?
C10 C9 H9C 109.5 . . ?
N3 C10 C9 122.2(2) . . ?
N3 C10 C11 109.5(2) . . ?
C11 C10 C9 128.3(2) . . ?
C10 C11 H11 127.0 . . ?
C12 C11 C10 106.0(2) . . ?
C12 C11 H11 127.0 . . ?
N4 C12 C11 108.1(2) . . ?
N4 C12 C13 123.0(2) . . ?
C11 C12 C13 128.9(2) . . ?
C12 C13 H13A 109.5 . . ?
C12 C13 H13B 109.5 . . ?
C12 C13 H13C 109.5 . . ?
H13A C13 H13B 109.5 . . ?
H13A C13 H13C 109.5 . . ?
H13B C13 H13C 109.5 . . ?
H14A C14 H14B 109.5 . . ?
H14A C14 H14C 109.5 . . ?
H14B C14 H14C 109.5 . . ?
C15 C14 H14A 109.5 . . ?
C15 C14 H14B 109.5 . . ?
C15 C14 H14C 109.5 . . ?
N5 C15 C14 122.7(2) . . ?
N5 C15 C16 109.3(2) . . ?
C16 C15 C14 128.0(2) . . ?
C15 C16 H16 126.7 . . ?
C17 C16 C15 106.5(2) . . ?
C17 C16 H16 126.7 . . ?
N6 C17 C16 107.6(2) . . ?
N6 C17 C18 122.5(2) . . ?
C16 C17 C18 129.9(2) . . ?
C17 C18 H18A 109.5 . . ?
C17 C18 H18B 109.5 . . ?
C17 C18 H18C 109.5 . . ?
H18A C18 H18B 109.5 . . ?
H18A C18 H18C 109.5 . . ?
H18B C18 H18C 109.5 . . ?
C21 C20 P1 120.59(17) . . ?
C25 C20 P1 118.77(16) . . ?
C25 C20 C21 120.5(2) . . ?
C20 C21 H21 120.4 . . ?
C22 C21 C20 119.2(2) . . ?
C22 C21 H21 120.4 . . ?
C21 C22 H22 119.9 . . ?
C23 C22 C21 120.1(2) . . ?
C23 C22 H22 119.9 . . ?
C22 C23 H23 119.7 . . ?
C24 C23 C22 120.6(2) . . ?
C24 C23 H23 119.7 . . ?
C23 C24 H24 120.0 . . ?
C23 C24 C25 120.1(2) . . ?
C25 C24 H24 120.0 . . ?
C20 C25 H25 120.2 . . ?
C24 C25 C20 119.5(2) . . ?
C24 C25 H25 120.2 . . ?
C31 C30 P1 120.60(17) . . ?
C35 C30 P1 119.44(16) . . ?
C35 C30 C31 119.8(2) . . ?
C30 C31 H31 120.3 . . ?
C32 C31 C30 119.4(2) . . ?
C32 C31 H31 120.3 . . ?
C31 C32 H32 119.7 . . ?
C33 C32 C31 120.5(2) . . ?
C33 C32 H32 119.7 . . ?
C32 C33 H33 119.9 . . ?
C32 C33 C34 120.3(2) . . ?
C34 C33 H33 119.9 . . ?
C33 C34 H34 120.1 . . ?
C35 C34 C33 119.9(2) . . ?
C35 C34 H34 120.1 . . ?
C30 C35 H35 119.9 . . ?
C34 C35 C30 120.1(2) . . ?
C34 C35 H35 119.9 . . ?
C41 C40 P1 117.08(17) . . ?
C45 C40 P1 122.51(17) . . ?
C45 C40 C41 119.9(2) . . ?
C40 C41 H41 120.0 . . ?
C42 C41 C40 120.1(2) . . ?
C42 C41 H41 120.0 . . ?
C41 C42 H42 120.0 . . ?
C41 C42 C43 120.1(2) . . ?
C43 C42 H42 120.0 . . ?
C42 C43 H43 120.0 . . ?
C44 C43 C42 120.0(2) . . ?
C44 C43 H43 120.0 . . ?
C43 C44 H44 119.6 . . ?
C43 C44 C45 120.8(2) . . ?
C45 C44 H44 119.6 . . ?
C40 C45 H45 120.4 . . ?
C44 C45 C40 119.1(2) . . ?
C44 C45 H45 120.4 . . ?
N2 B1 N6 109.94(18) . . ?
N2 B1 H1 109.6 . . ?
N4 B1 N2 109.71(18) . . ?
N4 B1 N6 108.36(18) . . ?
N4 B1 H1 109.6 . . ?
N6 B1 H1 109.6 . . ?
F1 P2 F2 179.60(10) . . ?
F1 P2 F3 90.01(8) . . ?
F1 P2 F6 90.03(9) . . ?
F2 P2 F3 89.62(8) . . ?
F2 P2 F6 89.81(9) . . ?
F3 P2 F6 89.85(8) . . ?
F4 P2 F1 90.24(9) . . ?
F4 P2 F2 90.13(9) . . ?
F4 P2 F3 179.72(10) . . ?
F4 P2 F5 90.48(8) . . ?
F4 P2 F6 90.01(9) . . ?
F5 P2 F1 89.91(9) . . ?
F5 P2 F2 90.24(10) . . ?
F5 P2 F3 89.65(8) . . ?
F5 P2 F6 179.50(10) . . ?
C54 O3 C50 100.5(3) . . ?
O3 C50 H50A 109.5 . . ?
O3 C50 H50B 109.5 . . ?
H50A C50 H50B 108.1 . . ?
C51 C50 O3 110.5(4) . . ?
C51 C50 H50A 109.5 . . ?
C51 C50 H50B 109.5 . . ?
C52 C50 O3 103.9(5) . . ?
H53A C53 H53B 108.4 . . ?
C54 C53 H53A 110.0 . . ?
C54 C53 H53B 110.0 . . ?
C51 C53 H53A 110.0 . . ?
C51 C53 H53B 110.0 . . ?
C51 C53 C54 108.3(4) . . ?
C52 C53 C54 113.2(5) . . ?
O3 C54 H54A 110.8 . . ?
O3 C54 H54B 110.8 . . ?
C53 C54 O3 104.5(3) . . ?
C53 C54 H54A 110.8 . . ?
C53 C54 H54B 110.8 . . ?
H54A C54 H54B 108.9 . . ?
C50 C51 C53 103.9(5) . . ?
C50 C51 H51B 111.0 . . ?
C50 C51 H51A 111.0 . . ?
C53 C51 H51B 111.0 . . ?
C53 C51 H51A 111.0 . . ?
H51B C51 H51A 109.0 . . ?
C50 C52 H52A 110.7 . . ?
C50 C52 H52B 110.7 . . ?
C53 C52 C50 105.2(6) . . ?
C53 C52 H52A 110.7 . . ?
C53 C52 H52B 110.7 . . ?
H52A C52 H52B 108.8 . . ?

loop_
_geom_bond_atom_site_label_1
_geom_bond_atom_site_label_2
_geom_bond_distance
_geom_bond_site_symmetry_2
_geom_bond_publ_flag
Mo01 N1 2.2905(18) . ?
Mo01 N3 2.1993(17) . ?
Mo01 N5 2.2018(17) . ?
Mo01 C1 1.807(2) . ?
Mo01 C2 2.035(2) . ?
Mo01 C3 2.031(2) . ?
P1 C1 1.772(2) . ?
P1 C20 1.793(2) . ?
P1 C30 1.793(2) . ?
P1 C40 1.797(2) . ?
O1 C2 1.126(3) . ?
O2 C3 1.134(3) . ?
N1 N2 1.380(2) . ?
N1 C5 1.344(3) . ?
N2 C7 1.352(3) . ?
N2 B1 1.543(3) . ?
N3 N4 1.375(2) . ?
N3 C10 1.344(3) . ?
N4 C12 1.346(3) . ?
N4 B1 1.539(3) . ?
N5 N6 1.371(2) . ?
N5 C15 1.345(3) . ?
N6 C17 1.348(3) . ?
N6 B1 1.545(3) . ?
C4 H4A 0.9600 . ?
C4 H4B 0.9600 . ?
C4 H4C 0.9600 . ?
C4 C5 1.497(3) . ?
C5 C6 1.391(3) . ?
C6 H6 0.9300 . ?
C6 C7 1.385(4) . ?
C7 C8 1.491(3) . ?
C8 H8A 0.9600 . ?
C8 H8B 0.9600 . ?
C8 H8C 0.9600 . ?
C9 H9A 0.9600 . ?
C9 H9B 0.9600 . ?
C9 H9C 0.9600 . ?
C9 C10 1.491(3) . ?
C10 C11 1.392(3) . ?
C11 H11 0.9300 . ?
C11 C12 1.378(3) . ?
C12 C13 1.497(3) . ?
C13 H13A 0.9600 . ?
C13 H13B 0.9600 . ?
C13 H13C 0.9600 . ?
C14 H14A 0.9600 . ?
C14 H14B 0.9600 . ?
C14 H14C 0.9600 . ?
C14 C15 1.493(4) . ?
C15 C16 1.389(3) . ?
C16 H16 0.9300 . ?
C16 C17 1.377(4) . ?
C17 C18 1.495(3) . ?
C18 H18A 0.9600 . ?
C18 H18B 0.9600 . ?
C18 H18C 0.9600 . ?
C20 C21 1.399(3) . ?
C20 C25 1.392(3) . ?
C21 H21 0.9300 . ?
C21 C22 1.392(3) . ?
C22 H22 0.9300 . ?
C22 C23 1.387(4) . ?
C23 H23 0.9300 . ?
C23 C24 1.382(4) . ?
C24 H24 0.9300 . ?
C24 C25 1.391(3) . ?
C25 H25 0.9300 . ?
C30 C31 1.402(3) . ?
C30 C35 1.401(3) . ?
C31 H31 0.9300 . ?
C31 C32 1.388(3) . ?
C32 H32 0.9300 . ?
C32 C33 1.385(4) . ?
C33 H33 0.9300 . ?
C33 C34 1.390(3) . ?
C34 H34 0.9300 . ?
C34 C35 1.383(3) . ?
C35 H35 0.9300 . ?
C40 C41 1.400(3) . ?
C40 C45 1.395(3) . ?
C41 H41 0.9300 . ?
C41 C42 1.379(3) . ?
C42 H42 0.9300 . ?
C42 C43 1.388(4) . ?
C43 H43 0.9300 . ?
C43 C44 1.384(4) . ?
C44 H44 0.9300 . ?
C44 C45 1.388(3) . ?
C45 H45 0.9300 . ?
B1 H1 1.1500 . ?
P2 F1 1.6007(15) . ?
P2 F2 1.6012(16) . ?
P2 F3 1.6024(14) . ?
P2 F4 1.5962(15) . ?
P2 F5 1.5991(15) . ?
P2 F6 1.6028(15) . ?
O3 C50 1.536(6) . ?
O3 C54 1.501(5) . ?
C50 H50A 0.9700 . ?
C50 H50B 0.9700 . ?
C50 C51 1.373(7) . ?
C50 C52 1.449(9) . ?
C53 H53A 0.9700 . ?
C53 H53B 0.9700 . ?
C53 C54 1.446(4) . ?
C53 C51 1.396(7) . ?
C53 C52 1.294(8) . ?
C54 H54A 0.9700 . ?
C54 H54B 0.9700 . ?
C51 H51B 0.9700 . ?
C51 H51A 0.9700 . ?
C52 H52A 0.9700 . ?
C52 H52B 0.9700 . ?

loop_
_geom_torsion_atom_site_label_1
_geom_torsion_atom_site_label_2
_geom_torsion_atom_site_label_3
_geom_torsion_atom_site_label_4
_geom_torsion
_geom_torsion_site_symmetry_1
_geom_torsion_site_symmetry_2
_geom_torsion_site_symmetry_3
_geom_torsion_site_symmetry_4
_geom_torsion_publ_flag
Mo01 N1 N2 C7 179.40(14) . . . . ?
Mo01 N1 N2 B1 4.2(2) . . . . ?
Mo01 N1 C5 C4 -1.5(4) . . . . ?
Mo01 N1 C5 C6 -179.24(16) . . . . ?
Mo01 N3 N4 C12 177.84(14) . . . . ?
Mo01 N3 N4 B1 -2.6(2) . . . . ?
Mo01 N3 C10 C9 1.7(3) . . . . ?
Mo01 N3 C10 C11 -176.88(15) . . . . ?
Mo01 N5 N6 C17 -179.00(15) . . . . ?
Mo01 N5 N6 B1 -4.0(3) . . . . ?
Mo01 N5 C15 C14 -1.6(4) . . . . ?
Mo01 N5 C15 C16 178.72(17) . . . . ?
P1 C20 C21 C22 174.30(19) . . . . ?
P1 C20 C25 C24 -174.18(18) . . . . ?
P1 C30 C31 C32 175.63(18) . . . . ?
P1 C30 C35 C34 -175.78(18) . . . . ?
P1 C40 C41 C42 -170.97(19) . . . . ?
P1 C40 C45 C44 170.39(19) . . . . ?
N1 Mo01 C1 P1 4.8(7) . . . . ?
N1 N2 C7 C6 -0.1(3) . . . . ?
N1 N2 C7 C8 -179.7(2) . . . . ?
N1 N2 B1 N4 56.8(3) . . . . ?
N1 N2 B1 N6 -62.2(3) . . . . ?
N1 C5 C6 C7 0.2(3) . . . . ?
N2 N1 C5 C4 177.4(2) . . . . ?
N2 N1 C5 C6 -0.3(2) . . . . ?
N3 Mo01 C1 P1 -133.1(4) . . . . ?
N3 N4 C12 C11 -0.4(2) . . . . ?
N3 N4 C12 C13 179.6(2) . . . . ?
N3 N4 B1 N2 -59.0(2) . . . . ?
N3 N4 B1 N6 61.0(2) . . . . ?
N3 C10 C11 C12 -1.3(3) . . . . ?
N4 N3 C10 C9 179.6(2) . . . . ?
N4 N3 C10 C11 1.1(2) . . . . ?
N5 Mo01 C1 P1 140.3(4) . . . . ?
N5 N6 C17 C16 0.1(3) . . . . ?
N5 N6 C17 C18 179.7(2) . . . . ?
N5 N6 B1 N2 63.0(3) . . . . ?
N5 N6 B1 N4 -56.9(3) . . . . ?
N5 C15 C16 C17 0.1(3) . . . . ?
N6 N5 C15 C14 179.7(2) . . . . ?
N6 N5 C15 C16 0.0(3) . . . . ?
C1 P1 C20 C21 15.6(2) . . . . ?
C1 P1 C20 C25 -168.75(17) . . . . ?
C1 P1 C30 C31 -115.81(19) . . . . ?
C1 P1 C30 C35 59.12(19) . . . . ?
C1 P1 C40 C41 70.6(2) . . . . ?
C1 P1 C40 C45 -101.5(2) . . . . ?
C2 Mo01 C1 P1 -42.9(4) . . . . ?
C3 Mo01 C1 P1 50.6(4) . . . . ?
C4 C5 C6 C7 -177.4(2) . . . . ?
C5 N1 N2 C7 0.2(2) . . . . ?
C5 N1 N2 B1 -175.01(19) . . . . ?
C5 C6 C7 N2 -0.1(3) . . . . ?
C5 C6 C7 C8 179.5(3) . . . . ?
C7 N2 B1 N4 -117.3(2) . . . . ?
C7 N2 B1 N6 123.6(2) . . . . ?
C9 C10 C11 C12 -179.8(2) . . . . ?
C10 N3 N4 C12 -0.4(2) . . . . ?
C10 N3 N4 B1 179.16(18) . . . . ?
C10 C11 C12 N4 1.0(3) . . . . ?
C10 C11 C12 C13 -179.0(2) . . . . ?
C12 N4 B1 N2 120.5(2) . . . . ?
C12 N4 B1 N6 -119.5(2) . . . . ?
C14 C15 C16 C17 -179.6(3) . . . . ?
C15 N5 N6 C17 0.0(3) . . . . ?
C15 N5 N6 B1 174.9(2) . . . . ?
C15 C16 C17 N6 -0.1(3) . . . . ?
C15 C16 C17 C18 -179.7(3) . . . . ?
C17 N6 B1 N2 -123.2(2) . . . . ?
C17 N6 B1 N4 116.9(2) . . . . ?
C20 P1 C1 Mo01 170.9(4) . . . . ?
C20 P1 C30 C31 3.3(2) . . . . ?
C20 P1 C30 C35 178.19(17) . . . . ?
C20 P1 C40 C41 -48.1(2) . . . . ?
C20 P1 C40 C45 139.70(19) . . . . ?
C20 C21 C22 C23 0.1(4) . . . . ?
C21 C20 C25 C24 1.5(3) . . . . ?
C21 C22 C23 C24 0.8(4) . . . . ?
C22 C23 C24 C25 -0.6(4) . . . . ?
C23 C24 C25 C20 -0.6(4) . . . . ?
C25 C20 C21 C22 -1.3(3) . . . . ?
C30 P1 C1 Mo01 -70.5(5) . . . . ?
C30 P1 C20 C21 -103.07(19) . . . . ?
C30 P1 C20 C25 72.59(19) . . . . ?
C30 P1 C40 C41 -169.34(17) . . . . ?
C30 P1 C40 C45 18.5(2) . . . . ?
C30 C31 C32 C33 -0.7(4) . . . . ?
C31 C30 C35 C34 -0.8(3) . . . . ?
C31 C32 C33 C34 0.7(4) . . . . ?
C32 C33 C34 C35 -0.8(4) . . . . ?
C33 C34 C35 C30 0.9(4) . . . . ?
C35 C30 C31 C32 0.7(3) . . . . ?
C40 P1 C1 Mo01 52.1(5) . . . . ?
C40 P1 C20 C21 133.24(18) . . . . ?
C40 P1 C20 C25 -51.1(2) . . . . ?
C40 P1 C30 C31 124.86(18) . . . . ?
C40 P1 C30 C35 -60.2(2) . . . . ?
C40 C41 C42 C43 0.1(4) . . . . ?
C41 C40 C45 C44 -1.6(3) . . . . ?
C41 C42 C43 C44 -1.4(4) . . . . ?
C42 C43 C44 C45 1.3(4) . . . . ?
C43 C44 C45 C40 0.2(4) . . . . ?
C45 C40 C41 C42 1.4(4) . . . . ?
B1 N2 C7 C6 174.6(2) . . . . ?
B1 N2 C7 C8 -5.0(4) . . . . ?
B1 N4 C12 C11 -179.9(2) . . . . ?
B1 N4 C12 C13 0.1(4) . . . . ?
B1 N6 C17 C16 -174.2(2) . . . . ?
B1 N6 C17 C18 5.4(4) . . . . ?
O3 C50 C51 C53 25.4(9) . . . . ?
O3 C50 C52 C53 -36.3(9) . . . . ?
C50 O3 C54 C53 -15.2(6) . . . . ?
C54 O3 C50 C51 -6.0(8) . . . . ?
C54 O3 C50 C52 30.5(7) . . . . ?
C54 C53 C51 C50 -36.1(8) . . . . ?
C54 C53 C52 C50 27.6(9) . . . . ?
C51 C53 C54 O3 32.4(6) . . . . ?
C52 C53 C54 O3 -7.0(8) . . . . ?

loop_
_exptl_oxdiff_crystal_face_indexfrac_h
_exptl_oxdiff_crystal_face_indexfrac_k
_exptl_oxdiff_crystal_face_indexfrac_l
_exptl_oxdiff_crystal_face_x
_exptl_oxdiff_crystal_face_y
_exptl_oxdiff_crystal_face_z
0.0500 8.4343 -11.6287 -0.3634 -0.1485 -0.9197
-0.4319 -8.4391 11.5867 0.3087 0.1257 0.9428
5.9787 -0.4224 1.3424 0.8784 0.3658 -0.3077
0.3193 -0.7868 -16.5023 0.0616 -0.7921 -0.6073
-0.2142 1.1857 16.4622 -0.0635 0.8145 0.5767
-2.7816 -10.4419 1.9322 0.0458 -0.5465 0.8362
2.6835 10.5214 1.8103 -0.0592 0.7201 -0.6913
